data_4077483
loop_
_publ_author_name
'Gr\"oger, Gunther'
'Behrens, Ulrich'
'Olbrich, Falk'

_publ_section_title
;
 Monomeric and Dimeric Cyclooctyne-Stabilized Complexes of Copper(I)1
;
_journal_issue 17
_journal_name_full Organometallics
_journal_page_first 3354
_journal_paper_doi 10.1021/om000079g
_journal_volume 19
_journal_year 2000
_chemical_formula_sum 'C16 H24 Br2 Cu2'
_chemical_formula_weight 503.25
_chemical_name_common '[CuBr(coct)]2'
_chemical_name_systematic
; 
 bis(bromo-cyclooctyne-copper)
;
_space_group_IT_number 14
_symmetry_cell_setting monoclinic
_symmetry_space_group_name_Hall '-P 2ybc'
_symmetry_space_group_name_H-M 'P 1 21/c 1'
_atom_sites_solution_hydrogens geom
_atom_sites_solution_primary direct
_atom_sites_solution_secondary difmap
_audit_creation_method SHELXL-97
_cell_angle_alpha 90.00
_cell_angle_beta 92.52(3)
_cell_angle_gamma 90.00
_cell_formula_units_Z 2
_cell_length_a 4.789(2)
_cell_length_b 7.837(1)
_cell_length_c 23.697(5)
_cell_measurement_reflns_used 25
_cell_measurement_temperature 173(2)
_cell_measurement_theta_max 15.8
_cell_measurement_theta_min 2.7
_cell_volume 888.5(4)
_computing_cell_refinement 'Siemens XSCANS'
_computing_data_collection 'Siemens XSCANS'
_computing_data_reduction 'Siemens XSCANS'
_computing_molecular_graphics 'SHELXTL PLUS (Siemens, 1992)'
_computing_publication_material 'SHELXL-97 (Sheldrick, 1997)'
_computing_structure_refinement 'SHELXL-97 (Sheldrick, 1997)'
_computing_structure_solution 'SHELXS-97 (Sheldrick, 1997)'
_diffrn_ambient_temperature 173(2)
_diffrn_measured_fraction_theta_full 0.945
_diffrn_measured_fraction_theta_max 0.945
_diffrn_measurement_device_type 'Siemens P4 diffractometer'
_diffrn_measurement_method 2theta/omega
_diffrn_radiation_monochromator graphite
_diffrn_radiation_source 'fine-focus sealed tube'
_diffrn_radiation_type MoK\a
_diffrn_radiation_wavelength 0.71073
_diffrn_reflns_av_R_equivalents 0.0341
_diffrn_reflns_av_sigmaI/netI 0.0501
_diffrn_reflns_limit_h_max 1
_diffrn_reflns_limit_h_min -5
_diffrn_reflns_limit_k_max 1
_diffrn_reflns_limit_k_min -8
_diffrn_reflns_limit_l_max 25
_diffrn_reflns_limit_l_min -25
_diffrn_reflns_number 1890
_diffrn_reflns_theta_full 22.49
_diffrn_reflns_theta_max 22.49
_diffrn_reflns_theta_min 2.74
_diffrn_standards_decay_% 0
_diffrn_standards_interval_count 197
_diffrn_standards_number 3
_exptl_absorpt_coefficient_mu 6.879
_exptl_absorpt_correction_T_max 0.5463
_exptl_absorpt_correction_T_min 0.0629
_exptl_absorpt_correction_type refdelf
_exptl_absorpt_process_details 'DIFABS (Stuart & Walker, 1983)'
_exptl_crystal_colour colourless
_exptl_crystal_density_diffrn 1.881
_exptl_crystal_density_meas ?
_exptl_crystal_density_method 'not measured'
_exptl_crystal_description needle
_exptl_crystal_F_000 496
_exptl_crystal_size_max 0.9
_exptl_crystal_size_mid 0.25
_exptl_crystal_size_min 0.1
_refine_diff_density_max 0.356
_refine_diff_density_min -0.311
_refine_diff_density_rms 0.079
_refine_ls_extinction_method none
_refine_ls_goodness_of_fit_ref 1.034
_refine_ls_hydrogen_treatment 'riding model'
_refine_ls_matrix_type full
_refine_ls_number_parameters 182
_refine_ls_number_reflns 1101
_refine_ls_number_restraints 86
_refine_ls_restrained_S_all 0.993
_refine_ls_R_factor_all 0.0493
_refine_ls_R_factor_gt 0.0317
_refine_ls_shift/su_max 0.009
_refine_ls_shift/su_mean 0.002
_refine_ls_structure_factor_coef Fsqd
_refine_ls_weighting_details 'w=1/[\s^2^(Fo^2^)+(0.0371P)^2^+0.0000P] where P=(Fo^2^+2Fc^2^)/3'
_refine_ls_weighting_scheme calc
_refine_ls_wR_factor_gt 0.0695
_refine_ls_wR_factor_ref 0.0762
_reflns_number_gt 865
_reflns_number_total 1101
_reflns_threshold_expression >2sigma(I)
_cod_data_source_file om000079g.cif
_cod_data_source_block CuBr(coct)
_cod_depositor_comments
;
The following automatic conversions were performed:

'_exptl_crystal_density_meas' value 'not determined' was changed to
'?' - the value is perceived as not measured.

Automatic conversion script
Id: cif_fix_values 3008 2015-01-20 13:52:24Z robertas 

The following automatic conversions were performed:

'_refine_ls_weighting_scheme' value 'calc
w=1/[\s^2^(Fo^2^)+(0.0371P)^2^+0.0000P] where P=(Fo^2^+2Fc^2^)/3' was
changed to 'calc'. New tag '_refine_ls_weighting_details' was
created. The value of the new tag was set to
'w=1/[\s^2^(Fo^2^)+(0.0371P)^2^+0.0000P] where P=(Fo^2^+2Fc^2^)/3'.

Automatic conversion script
Id: cif_fix_values 3143 2015-03-26 13:38:13Z robertas 
;
_cod_original_sg_symbol_H-M P2(1)/c
_cod_database_code 4077483

loop_
_symmetry_equiv_pos_as_xyz
'x, y, z'
'x, -y+1/2, z+1/2'
'-x, -y, -z'
'-x, y-1/2, -z-1/2'

loop_
_atom_site_label
_atom_site_type_symbol
_atom_site_fract_x
_atom_site_fract_y
_atom_site_fract_z
_atom_site_U_iso_or_equiv
_atom_site_adp_type
_atom_site_occupancy
_atom_site_calc_flag
_atom_site_refinement_flags
_atom_site_disorder_assembly
_atom_site_disorder_group
Br1A Br 0.0474(10) -0.2153(6) 0.04386(16) 0.0353(9) Uani 0.50 d PD . 1
Cu1A Cu 0.2658(8) 0.0602(6) 0.04626(17) 0.0318(9) Uani 0.50 d PD . 1
C1A C 0.511(6) 0.088(3) 0.1145(9) 0.027(5) Uani 0.50 d PDU A 1
C2A C 0.494(6) 0.226(2) 0.0924(10) 0.042(7) Uani 0.50 d PDU A 1
C3A C 0.565(5) 0.408(2) 0.0861(9) 0.039(7) Uani 0.50 d PDU A 1
H3A1 H 0.3930 0.4781 0.0870 0.046(6) Uiso 0.50 calc PR A 1
H3A2 H 0.6495 0.4268 0.0492 0.046(6) Uiso 0.50 calc PR A 1
C4A C 0.769(4) 0.464(3) 0.1335(5) 0.045(5) Uani 0.50 d PD A 1
H4A1 H 0.9578 0.4215 0.1251 0.046(6) Uiso 0.50 calc PR A 1
H4A2 H 0.7780 0.5903 0.1338 0.046(6) Uiso 0.50 calc PR A 1
C5A C 0.699(3) 0.4030(13) 0.1920(4) 0.039(3) Uani 0.50 d PD A 1
H5A1 H 0.4924 0.3991 0.1931 0.046(6) Uiso 0.50 calc PR A 1
H5A2 H 0.7637 0.4918 0.2192 0.046(6) Uiso 0.50 calc PR A 1
C6A C 0.809(5) 0.2329(14) 0.2142(9) 0.048(6) Uani 0.50 d PD A 1
H6A1 H 0.8844 0.2533 0.2532 0.046(6) Uiso 0.50 calc PR A 1
H6A2 H 0.9711 0.2032 0.1914 0.046(6) Uiso 0.50 calc PR A 1
C7A C 0.627(3) 0.0744(17) 0.2161(4) 0.044(3) Uani 0.50 d PD A 1
H7A1 H 0.7059 -0.0019 0.2461 0.046(6) Uiso 0.50 calc PR A 1
H7A2 H 0.4385 0.1091 0.2271 0.046(6) Uiso 0.50 calc PR A 1
C8A C 0.598(5) -0.027(2) 0.1615(6) 0.037(5) Uani 0.50 d PD A 1
H8A1 H 0.7788 -0.0810 0.1535 0.046(6) Uiso 0.50 calc PR A 1
H8A2 H 0.4571 -0.1181 0.1652 0.046(6) Uiso 0.50 calc PR A 1
Br1B Br 0.0281(11) 0.2049(6) -0.02985(16) 0.0373(9) Uani 0.50 d PD . 2
Cu1B Cu -0.1731(8) -0.0753(6) -0.03519(19) 0.0336(9) Uani 0.50 d PD . 2
C1B C -0.428(6) -0.081(3) -0.1027(8) 0.034(5) Uani 0.50 d PD B 2
C2B C -0.448(5) -0.217(2) -0.0798(8) 0.022(5) Uani 0.50 d PDU B 2
C3B C -0.532(5) -0.399(2) -0.0771(8) 0.031(7) Uani 0.50 d PD B 2
H3B1 H -0.6862 -0.4120 -0.0509 0.046(6) Uiso 0.50 calc PR B 2
H3B2 H -0.3723 -0.4687 -0.0629 0.046(6) Uiso 0.50 calc PR B 2
C4B C -0.628(3) -0.457(2) -0.1359(7) 0.037(5) Uani 0.50 d PD B 2
H4B1 H -0.4603 -0.4662 -0.1588 0.046(6) Uiso 0.50 calc PR B 2
H4B2 H -0.7056 -0.5737 -0.1326 0.046(6) Uiso 0.50 calc PR B 2
C5B C -0.842(2) -0.3489(14) -0.1686(5) 0.037(3) Uani 0.50 d PDU B 2
H5B1 H -0.9507 -0.4264 -0.1943 0.046(6) Uiso 0.50 calc PR B 2
H5B2 H -0.9740 -0.3048 -0.1410 0.046(6) Uiso 0.50 calc PR B 2
C6B C -0.753(5) -0.1980(12) -0.2038(8) 0.046(6) Uani 0.50 d PD B 2
H6B1 H -0.8695 -0.2002 -0.2393 0.046(6) Uiso 0.50 calc PR B 2
H6B2 H -0.5583 -0.2208 -0.2142 0.046(6) Uiso 0.50 calc PR B 2
C7B C -0.759(3) -0.0160(14) -0.1817(5) 0.034(3) Uani 0.50 d PD B 2
H7B1 H -0.9218 -0.0042 -0.1577 0.046(6) Uiso 0.50 calc PR B 2
H7B2 H -0.7896 0.0618 -0.2143 0.046(6) Uiso 0.50 calc PR B 2
C8B C -0.500(4) 0.043(2) -0.1479(8) 0.036(6) Uani 0.50 d PD B 2
H8B1 H -0.3416 0.0540 -0.1732 0.046(6) Uiso 0.50 calc PR B 2
H8B2 H -0.5345 0.1562 -0.1311 0.046(6) Uiso 0.50 calc PR B 2

loop_
_atom_site_aniso_label
_atom_site_aniso_U_11
_atom_site_aniso_U_22
_atom_site_aniso_U_33
_atom_site_aniso_U_23
_atom_site_aniso_U_13
_atom_site_aniso_U_12
Br1A 0.037(2) 0.0360(9) 0.0327(17) -0.0001(10) -0.0015(12) -0.0050(12)
Cu1A 0.023(3) 0.0395(12) 0.0330(18) -0.0058(10) 0.0017(14) -0.0031(15)
C1A 0.020(12) 0.030(9) 0.031(8) -0.012(7) -0.003(6) -0.007(6)
C2A 0.051(14) 0.042(12) 0.033(12) -0.022(9) -0.008(8) -0.011(9)
C3A 0.055(15) 0.021(10) 0.040(12) 0.014(9) 0.005(11) -0.014(10)
C4A 0.048(12) 0.040(8) 0.048(9) -0.003(7) 0.008(9) -0.031(10)
C5A 0.032(8) 0.049(7) 0.037(7) -0.009(6) -0.003(6) 0.005(6)
C6A 0.074(14) 0.042(8) 0.028(10) -0.007(8) -0.006(8) -0.002(9)
C7A 0.042(8) 0.059(8) 0.032(7) 0.017(6) 0.003(6) -0.004(7)
C8A 0.015(17) 0.041(11) 0.055(13) 0.000(9) -0.007(10) -0.003(10)
Br1B 0.038(3) 0.0377(10) 0.0360(18) 0.0000(11) -0.0009(12) -0.0061(13)
Cu1B 0.023(2) 0.0409(12) 0.0363(16) -0.0041(10) -0.0007(13) -0.0019(15)
C1B 0.032(16) 0.032(9) 0.036(12) -0.013(8) 0.002(7) -0.016(8)
C2B 0.023(8) 0.032(9) 0.010(7) -0.001(6) 0.002(5) 0.003(6)
C3B 0.025(12) 0.041(13) 0.028(10) -0.018(8) 0.008(8) 0.003(9)
C4B 0.038(12) 0.030(7) 0.043(10) 0.002(6) 0.006(8) -0.020(9)
C5B 0.023(7) 0.046(6) 0.042(6) -0.002(6) -0.010(6) -0.018(6)
C6B 0.064(13) 0.054(11) 0.021(8) -0.013(8) 0.010(9) 0.016(11)
C7B 0.022(9) 0.050(8) 0.029(7) 0.015(6) -0.009(7) 0.005(7)
C8B 0.036(17) 0.027(7) 0.047(9) 0.002(7) 0.010(8) -0.007(8)

loop_
_atom_type_symbol
_atom_type_description
_atom_type_scat_dispersion_real
_atom_type_scat_dispersion_imag
_atom_type_scat_source
C C 0.0033 0.0016 'International Tables Vol C Tables 4.2.6.8 and 6.1.1.4'
H H 0.0000 0.0000 'International Tables Vol C Tables 4.2.6.8 and 6.1.1.4'
Cu Cu 0.3201 1.2651 'International Tables Vol C Tables 4.2.6.8 and 6.1.1.4'
Br Br -0.2901 2.4595 'International Tables Vol C Tables 4.2.6.8 and 6.1.1.4'

loop_
_geom_angle_atom_site_label_1
_geom_angle_atom_site_label_2
_geom_angle_atom_site_label_3
_geom_angle
Cu1B Br1A Cu1A 77.37(6)
C1A Cu1A C2A 35.3(3)
C1A Cu1A Br1B 144.9(6)
C2A Cu1A Br1B 109.8(6)
C1A Cu1A Br1A 111.4(6)
C2A Cu1A Br1A 145.9(7)
Br1B Cu1A Br1A 102.56(7)
C1A Cu1A Cu1B 161.5(7)
C2A Cu1A Cu1B 160.0(7)
Br1B Cu1A Cu1B 51.63(5)
Br1A Cu1A Cu1B 51.00(4)
C2A C1A C8A 152.7(17)
C2A C1A Cu1A 73.5(8)
C8A C1A Cu1A 133.5(12)
C1A C2A C3A 154.3(18)
C1A C2A Cu1A 71.3(7)
C3A C2A Cu1A 134.3(14)
C2A C3A C4A 110.4(14)
C5A C4A C3A 114.9(14)
C4A C5A C6A 120.2(17)
C5A C6A C7A 122.4(15)
C8A C7A C6A 115.6(14)
C1A C8A C7A 109.6(13)
Cu1A Br1B Cu1B 77.37(6)
C1B Cu1B C2B 35.3(3)
C1B Cu1B Br1A 150.0(5)
C2B Cu1B Br1A 114.9(5)
C1B Cu1B Br1B 107.4(5)
C2B Cu1B Br1B 142.5(5)
Br1A Cu1B Br1B 102.55(7)
C1B Cu1B Cu1A 158.0(6)
C2B Cu1B Cu1A 166.4(5)
Br1A Cu1B Cu1A 51.62(5)
Br1B Cu1B Cu1A 51.00(4)
C2B C1B C8B 153.0(14)
C2B C1B Cu1B 73.5(8)
C8B C1B Cu1B 133.5(11)
C1B C2B C3B 154.1(15)
C1B C2B Cu1B 71.3(7)
C3B C2B Cu1B 133.5(13)
C2B C3B C4B 108.8(14)
C5B C4B C3B 117.9(16)
C6B C5B C4B 120.9(14)
C5B C6B C7B 122.1(13)
C6B C7B C8B 116.0(17)
C1B C8B C7B 109.9(11)

loop_
_geom_bond_atom_site_label_1
_geom_bond_atom_site_label_2
_geom_bond_distance
Br1A Cu1B 2.378(2)
Br1A Cu1A 2.399(2)
Cu1A C1A 1.969(12)
Cu1A C2A 1.992(10)
Cu1A Br1B 2.378(2)
Cu1A Cu1B 2.986(3)
C1A C2A 1.200(9)
C1A C8A 1.479(7)
C2A C3A 1.479(7)
C3A C4A 1.520(6)
C4A C5A 1.520(6)
C5A C6A 1.520(6)
C6A C7A 1.520(6)
C7A C8A 1.520(6)
Br1B Cu1B 2.399(2)
Cu1B C1B 1.969(12)
Cu1B C2B 1.992(10)
C1B C2B 1.200(9)
C1B C8B 1.479(7)
C2B C3B 1.479(7)
C3B C4B 1.520(6)
C4B C5B 1.520(6)
C5B C6B 1.520(6)
C6B C7B 1.520(6)
C7B C8B 1.520(6)
